data_4108393
loop_
_publ_author_name
'P. Andrew Evans'
'Phillip A. Inglesby'

_publ_section_title
;
 Intermolecular Rhodium-Catalyzed [3+2+2] Carbocyclization of
 Alkenylidenecyclopropanes with Activated Alkynes: Regio- and
 Diastereoselective Construction of cis-Fused Bicycloheptadienes
;
_journal_name_full 'Journal of the American Chemical Society'
_journal_page_first 12838
_journal_page_last 12839
_journal_paper_doi 10.1021/ja803691p
_journal_volume 130
_journal_year 2008
_chemical_formula_moiety 'C18 H24 O5'
_chemical_formula_sum 'C18 H24 O5'
_chemical_formula_weight 320.37
_chemical_name_common PIIV09
_chemical_name_systematic
;
 dimethyl
 6-acetyl-7-methyl-4-methylideneoctahydroazulene-2,2(1H)-
 dicarboxylate
;
_space_group_IT_number 2
_symmetry_cell_setting triclinic
_symmetry_space_group_name_Hall '-P 1'
_symmetry_space_group_name_H-M 'P -1'
_atom_sites_solution_hydrogens geom
_atom_sites_solution_primary direct
_atom_sites_solution_secondary difmap
_audit_creation_method SHELXL-97
_cell_angle_alpha 69.39(3)
_cell_angle_beta 75.89(3)
_cell_angle_gamma 80.67(3)
_cell_formula_units_Z 2
_cell_length_a 8.3412(17)
_cell_length_b 8.8546(18)
_cell_length_c 12.460(3)
_cell_measurement_reflns_used 3554
_cell_measurement_temperature 211(2)
_cell_measurement_theta_max 23.9
_cell_measurement_theta_min 2.4
_cell_volume 832.4(4)
_computing_cell_refinement 'IPDS (Stoe & Cie, 1996)'
_computing_data_collection 'IPDS (Stoe & Cie, 1996)'
_computing_data_reduction 'IPDS (Stoe & Cie, 1996)'
_computing_structure_refinement 'SHELXL-97 (Sheldrick, 1997)'
_computing_structure_solution 'SHELXS-97 (Sheldrick, 1990)'
_diffrn_ambient_temperature 211(2)
_diffrn_measured_fraction_theta_full 0.888
_diffrn_measured_fraction_theta_max 0.888
_diffrn_measurement_device_type 'Stoe IPDS'
_diffrn_measurement_method '200\% f scan, \f-incr 2.0 \%, 100 exposures'
_diffrn_radiation_monochromator graphite
_diffrn_radiation_source 'fine-focus sealed tube'
_diffrn_radiation_type MoK\a
_diffrn_radiation_wavelength 0.71073
_diffrn_reflns_av_R_equivalents 0.0372
_diffrn_reflns_av_sigmaI/netI 0.0410
_diffrn_reflns_limit_h_max 9
_diffrn_reflns_limit_h_min -9
_diffrn_reflns_limit_k_max 10
_diffrn_reflns_limit_k_min -10
_diffrn_reflns_limit_l_max 14
_diffrn_reflns_limit_l_min -14
_diffrn_reflns_number 5037
_diffrn_reflns_theta_full 24.14
_diffrn_reflns_theta_max 24.14
_diffrn_reflns_theta_min 2.47
_exptl_absorpt_coefficient_mu 0.092
_exptl_absorpt_correction_T_max 0.9818
_exptl_absorpt_correction_T_min 0.9553
_exptl_absorpt_correction_type multi-scan
_exptl_absorpt_process_details 'SORTAV (R.H. Blessing, (1989)'
_exptl_crystal_colour colourless
_exptl_crystal_density_diffrn 1.278
_exptl_crystal_description plate
_exptl_crystal_F_000 344
_exptl_crystal_size_max 0.50
_exptl_crystal_size_mid 0.40
_exptl_crystal_size_min 0.20
_refine_diff_density_max 0.225
_refine_diff_density_min -0.164
_refine_diff_density_rms 0.038
_refine_ls_extinction_method none
_refine_ls_goodness_of_fit_ref 1.032
_refine_ls_hydrogen_treatment mixed
_refine_ls_matrix_type full
_refine_ls_number_parameters 236
_refine_ls_number_reflns 2366
_refine_ls_number_restraints 0
_refine_ls_restrained_S_all 1.032
_refine_ls_R_factor_all 0.0479
_refine_ls_R_factor_gt 0.0398
_refine_ls_shift/su_max 0.000
_refine_ls_shift/su_mean 0.000
_refine_ls_structure_factor_coef Fsqd
_refine_ls_weighting_details 'calc w=1/[\s^2^(Fo^2^)+(0.0746P)^2^+0.0020P] where P=(Fo^2^+2Fc^2^)/3'
_refine_ls_weighting_scheme calc
_refine_ls_wR_factor_gt 0.1016
_refine_ls_wR_factor_ref 0.1054
_reflns_number_gt 1947
_reflns_number_total 2366
_reflns_threshold_expression >2sigma(I)
_cod_data_source_file ja803691p_si_001.cif
_cod_data_source_block Y:\PIIV09\piiv09a.CIF
_cod_original_cell_volume 832.5(3)
_cod_database_code 4108393

loop_
_symmetry_equiv_pos_as_xyz
'x, y, z'
'-x, -y, -z'

loop_
_atom_site_label
_atom_site_type_symbol
_atom_site_fract_x
_atom_site_fract_y
_atom_site_fract_z
_atom_site_U_iso_or_equiv
_atom_site_adp_type
_atom_site_occupancy
_atom_site_symmetry_multiplicity
_atom_site_calc_flag
_atom_site_refinement_flags
O3 O 0.12721(15) 0.90652(16) 0.84245(11) 0.0380(3) Uani 1 1 d .
O1 O -0.24018(18) 1.73508(15) 0.38345(10) 0.0457(4) Uani 1 1 d .
O4 O -0.30580(18) 0.88924(17) 1.06263(11) 0.0500(4) Uani 1 1 d .
O5 O -0.13467(18) 0.70469(15) 0.99832(11) 0.0467(4) Uani 1 1 d .
O2 O 0.01293(17) 0.85446(18) 0.71649(12) 0.0487(4) Uani 1 1 d .
C15 C 0.0005(2) 0.90221(19) 0.79711(13) 0.0286(4) Uani 1 1 d .
C5 C -0.1411(2) 1.49762(19) 0.67002(14) 0.0281(4) Uani 1 1 d .
H5A H -0.0390 1.4252 0.6679 0.028(4) Uiso 1 1 calc R
H5B H -0.1120 1.6017 0.6679 0.023(4) Uiso 1 1 calc R
C3 C -0.2373(2) 1.3964(2) 0.53499(13) 0.0271(4) Uani 1 1 d .
C4 C -0.20960(19) 1.5240(2) 0.56124(13) 0.0275(4) Uani 1 1 d .
C17 C -0.2080(2) 0.8531(2) 0.98568(14) 0.0304(4) Uani 1 1 d .
C1 C -0.32148(19) 1.18002(19) 0.73185(14) 0.0265(4) Uani 1 1 d .
H1 H -0.4365 1.2142 0.7195 0.027(4) Uiso 1 1 calc R
C11 C -0.3118(2) 1.4034(2) 0.43524(15) 0.0354(4) Uani 1 1 d .
H11A H -0.3563 1.5134 0.3997 0.045(5) Uiso 1 1 calc R
H11B H -0.4003 1.3315 0.4641 0.052(6) Uiso 1 1 calc R
H11C H -0.2271 1.3699 0.3774 0.049(6) Uiso 1 1 calc R
C2 C -0.1991(2) 1.22659(19) 0.61322(13) 0.0277(4) Uani 1 1 d .
H2A H -0.0865 1.2167 0.6271 0.042(5) Uiso 1 1 calc R
H2B H -0.2017 1.1502 0.5729 0.036(5) Uiso 1 1 calc R
C6 C -0.2603(2) 1.42639(19) 0.78371(14) 0.0279(4) Uani 1 1 d .
C9 C -0.1589(2) 0.96881(19) 0.86166(13) 0.0266(4) Uani 1 1 d .
C7 C -0.2886(2) 1.24973(19) 0.82142(13) 0.0271(4) Uani 1 1 d .
H7 H -0.3844 1.2292 0.8882 0.021(4) Uiso 1 1 calc R
C10 C -0.3052(2) 0.99805(19) 0.79825(14) 0.0292(4) Uani 1 1 d .
H10A H -0.2823 0.9363 0.7438 0.045(5) Uiso 1 1 calc R
H10B H -0.4079 0.9647 0.8551 0.037(5) Uiso 1 1 calc R
C8 C -0.1385(2) 1.13928(19) 0.86472(14) 0.0281(4) Uani 1 1 d .
H8A H -0.1379 1.1340 0.9445 0.036(5) Uiso 1 1 calc R
H8B H -0.0345 1.1801 0.8134 0.030(4) Uiso 1 1 calc R
C12 C -0.2486(2) 1.6941(2) 0.48905(15) 0.0327(4) Uani 1 1 d .
C16 C 0.2906(2) 0.8592(3) 0.78730(19) 0.0467(5) Uani 1 1 d .
H16A H 0.2871 0.7632 0.7677 0.099(10) Uiso 1 1 calc R
H16B H 0.3658 0.8360 0.8405 0.114(11) Uiso 1 1 calc R
H16C H 0.3290 0.9465 0.7165 0.139(15) Uiso 1 1 calc R
C14 C -0.3306(3) 1.5124(2) 0.85315(18) 0.0483(5) Uani 1 1 d .
H14A H -0.3982 1.4635 0.9260 0.061(6) Uiso 1 1 calc R
H14B H -0.3130 1.6226 0.8297 0.058(6) Uiso 1 1 calc R
C13 C -0.2971(3) 1.8204(2) 0.54884(19) 0.0505(5) Uani 1 1 d .
H13A H -0.1981 1.8554 0.5576 0.075(8) Uiso 1 1 calc R
H13B H -0.3661 1.7748 0.6254 0.054(6) Uiso 1 1 calc R
H13C H -0.3585 1.9123 0.5021 0.080(8) Uiso 1 1 calc R
C18 C -0.1762(3) 0.5862(3) 1.1147(2) 0.0625(7) Uani 1 1 d .
H18A H -0.1706 0.6332 1.1732 0.119(12) Uiso 1 1 calc R
H18B H -0.0981 0.4911 1.1209 0.089(9) Uiso 1 1 calc R
H18C H -0.2876 0.5556 1.1275 0.102(10) Uiso 1 1 calc R

loop_
_atom_site_aniso_label
_atom_site_aniso_U_11
_atom_site_aniso_U_22
_atom_site_aniso_U_33
_atom_site_aniso_U_23
_atom_site_aniso_U_13
_atom_site_aniso_U_12
O3 0.0273(6) 0.0521(8) 0.0403(7) -0.0224(6) -0.0053(6) -0.0053(6)
O1 0.0591(9) 0.0399(7) 0.0317(7) -0.0058(6) -0.0084(6) -0.0009(7)
O4 0.0532(9) 0.0524(8) 0.0337(7) -0.0106(6) 0.0070(6) -0.0065(7)
O5 0.0577(9) 0.0297(7) 0.0380(7) 0.0005(5) 0.0002(6) -0.0048(6)
O2 0.0466(8) 0.0644(9) 0.0493(8) -0.0380(7) -0.0147(7) 0.0081(7)
C15 0.0349(9) 0.0258(8) 0.0255(8) -0.0069(7) -0.0065(7) -0.0063(7)
C5 0.0289(9) 0.0264(8) 0.0319(9) -0.0127(7) -0.0043(7) -0.0062(7)
C3 0.0240(8) 0.0338(9) 0.0238(8) -0.0129(7) 0.0006(7) -0.0040(7)
C4 0.0232(8) 0.0311(9) 0.0256(8) -0.0093(7) 0.0004(7) -0.0029(7)
C17 0.0296(9) 0.0333(9) 0.0295(9) -0.0088(7) -0.0057(8) -0.0095(8)
C1 0.0231(8) 0.0283(8) 0.0302(8) -0.0115(7) -0.0053(7) -0.0039(7)
C11 0.0381(10) 0.0413(10) 0.0292(9) -0.0132(8) -0.0068(8) -0.0060(9)
C2 0.0295(9) 0.0294(8) 0.0291(8) -0.0156(7) -0.0049(7) -0.0035(7)
C6 0.0288(9) 0.0302(8) 0.0271(8) -0.0130(7) -0.0038(7) -0.0038(7)
C9 0.0276(9) 0.0265(8) 0.0260(8) -0.0076(7) -0.0046(7) -0.0070(7)
C7 0.0262(8) 0.0317(9) 0.0237(8) -0.0114(7) -0.0001(7) -0.0058(7)
C10 0.0301(9) 0.0297(9) 0.0308(9) -0.0102(7) -0.0068(7) -0.0093(7)
C8 0.0323(9) 0.0292(8) 0.0258(8) -0.0097(7) -0.0069(7) -0.0083(7)
C12 0.0288(9) 0.0336(9) 0.0340(10) -0.0110(8) -0.0019(7) -0.0041(8)
C16 0.0291(10) 0.0529(12) 0.0581(13) -0.0235(11) -0.0034(9) 0.0006(9)
C14 0.0671(14) 0.0356(10) 0.0402(10) -0.0200(8) 0.0067(10) -0.0084(10)
C13 0.0664(14) 0.0349(10) 0.0517(12) -0.0175(9) -0.0161(11) 0.0057(10)
C18 0.0714(17) 0.0424(12) 0.0505(13) 0.0140(10) -0.0082(11) -0.0133(12)

loop_
_atom_type_symbol
_atom_type_description
_atom_type_scat_dispersion_real
_atom_type_scat_dispersion_imag
_atom_type_scat_source
C C 0.0033 0.0016 'International Tables Vol C Tables 4.2.6.8 and 6.1.1.4'
H H 0.0000 0.0000 'International Tables Vol C Tables 4.2.6.8 and 6.1.1.4'
O O 0.0106 0.0060 'International Tables Vol C Tables 4.2.6.8 and 6.1.1.4'

loop_
_geom_angle_atom_site_label_1
_geom_angle_atom_site_label_2
_geom_angle_atom_site_label_3
_geom_angle
C15 O3 C16 117.87(13)
C17 O5 C18 115.64(15)
O2 C15 O3 124.02(15)
O2 C15 C9 126.19(15)
O3 C15 C9 109.79(12)
C6 C5 C4 113.77(13)
C4 C3 C11 126.38(15)
C4 C3 C2 119.76(14)
C11 C3 C2 113.81(14)
C3 C4 C12 122.19(15)
C3 C4 C5 120.40(15)
C12 C4 C5 117.39(14)
O4 C17 O5 123.41(17)
O4 C17 C9 124.23(16)
O5 C17 C9 112.32(14)
C10 C1 C2 112.22(13)
C10 C1 C7 101.04(12)
C2 C1 C7 114.19(13)
C3 C2 C1 113.10(13)
C14 C6 C7 119.96(16)
C14 C6 C5 121.45(16)
C7 C6 C5 118.43(13)
C17 C9 C15 110.54(13)
C17 C9 C10 108.69(14)
C15 C9 C10 112.23(13)
C17 C9 C8 110.14(12)
C15 C9 C8 110.73(14)
C10 C9 C8 104.33(12)
C6 C7 C8 111.74(14)
C6 C7 C1 119.41(13)
C8 C7 C1 102.92(12)
C1 C10 C9 106.15(13)
C7 C8 C9 105.81(13)
O1 C12 C4 122.65(14)
O1 C12 C13 119.11(16)
C4 C12 C13 118.23(15)

loop_
_geom_bond_atom_site_label_1
_geom_bond_atom_site_label_2
_geom_bond_distance
O3 C15 1.326(2)
O3 C16 1.437(2)
O1 C12 1.223(2)
O4 C17 1.199(2)
O5 C17 1.329(2)
O5 C18 1.458(3)
O2 C15 1.1970(19)
C15 C9 1.523(2)
C5 C6 1.511(2)
C5 C4 1.527(2)
C3 C4 1.348(2)
C3 C11 1.499(2)
C3 C2 1.509(2)
C4 C12 1.488(2)
C17 C9 1.523(2)
C1 C10 1.531(2)
C1 C2 1.539(2)
C1 C7 1.546(2)
C6 C14 1.321(2)
C6 C7 1.507(2)
C9 C10 1.551(2)
C9 C8 1.561(2)
C7 C8 1.542(2)
C12 C13 1.504(2)
